data_2103778
loop_
_publ_author_name
'Wolf, W. M.'

_publ_section_title
;
 X-ray investigations of sulfur-containing fungicides. III.
 Intramolecular forces governing the conformation of a novel
 orthorhombic polymorph of benzoylmethyl phenyl sulfone, benzoylmethyl
 4-chlorophenyl sulfone and benzoylphenylmethyl phenyl sulfone
;
_journal_issue 6
_journal_name_full 'Acta Crystallographica Section B'
_journal_page_first 806
_journal_page_last 814
_journal_paper_doi 10.1107/S0108768101016238
_journal_volume 57
_journal_year 2001
_chemical_formula_sum 'C14 H12 O3 S'
_chemical_formula_weight 260.30
_chemical_name_systematic
;
 benzoylmethyl phenyl sulfone
;
_space_group_IT_number 14
_symmetry_cell_setting monoclinic
_symmetry_space_group_name_Hall '-P 2ybc'
_symmetry_space_group_name_H-M 'P 1 21/c 1'
_audit_creation_method 'SHELXL97 (Sheldrick, 97a)'
_cell_angle_alpha 90.00
_cell_angle_beta 98.448(9)
_cell_angle_gamma 90.00
_cell_formula_units_Z 4
_cell_length_a 9.2145(9)
_cell_length_b 5.3594(6)
_cell_length_c 25.665(3)
_cell_measurement_reflns_used 43
_cell_measurement_temperature 290(2)
_cell_measurement_theta_max 14.0
_cell_measurement_theta_min 4.6
_cell_volume 1253.7(2)
_computing_cell_refinement 'P3 (Siemens, 1989)'
_computing_data_collection 'P3 (Siemens, 1989)'
_computing_data_reduction 'XDISK (Siemens, 1991)'
_computing_molecular_graphics 'XP (Siemens, 1990)'
_computing_publication_material 'SHELXL97 (Sheldrick, 1997a)'
_computing_structure_refinement 'SHELXL97 (Sheldrick, 1997a)'
_computing_structure_solution 'SHELXS97 (Sheldrick, 1997b)'
_diffrn_ambient_temperature 290(2)
_diffrn_measured_fraction_theta_full .909
_diffrn_measured_fraction_theta_max .909
_diffrn_measurement_device_type 'Siemens P3'
_diffrn_measurement_method \w--2\q
_diffrn_radiation_monochromator graphite
_diffrn_radiation_source 'fine-focus sealed tube'
_diffrn_radiation_type MoK\a
_diffrn_radiation_wavelength .71073
_diffrn_reflns_av_R_equivalents .0457
_diffrn_reflns_av_sigmaI/netI .0345
_diffrn_reflns_limit_h_max 12
_diffrn_reflns_limit_h_min -12
_diffrn_reflns_limit_k_max 7
_diffrn_reflns_limit_k_min -1
_diffrn_reflns_limit_l_max 36
_diffrn_reflns_limit_l_min -1
_diffrn_reflns_number 4892
_diffrn_reflns_theta_full 30.00
_diffrn_reflns_theta_max 30.00
_diffrn_reflns_theta_min 2.23
_diffrn_standards_decay_% 2
_diffrn_standards_interval_count 97
_diffrn_standards_number 3
_exptl_absorpt_coefficient_mu .255
_exptl_absorpt_correction_type none
_exptl_crystal_colour colourless
_exptl_crystal_density_diffrn 1.379
_exptl_crystal_density_method 'not measured'
_exptl_crystal_description plate
_exptl_crystal_F_000 544
_exptl_crystal_size_max .6
_exptl_crystal_size_mid .4
_exptl_crystal_size_min .2
_refine_diff_density_max .313
_refine_diff_density_min -.289
_refine_ls_extinction_method none
_refine_ls_goodness_of_fit_ref 1.085
_refine_ls_hydrogen_treatment refall
_refine_ls_matrix_type full
_refine_ls_number_parameters 211
_refine_ls_number_reflns 3636
_refine_ls_number_restraints 0
_refine_ls_restrained_S_all 1.085
_refine_ls_R_factor_all .0576
_refine_ls_R_factor_gt .0408
_refine_ls_shift/su_max .004
_refine_ls_shift/su_mean .001
_refine_ls_structure_factor_coef Fsqd
_refine_ls_weighting_details 'w=1/[\s^2^(Fo^2^)+(0.0684P)^2^+0.0258P] where P=(Fo^2^+2Fc^2^)/3'
_refine_ls_weighting_scheme calc
_refine_ls_wR_factor_ref .1199
_reflns_number_gt 2755
_reflns_number_total 3636
_reflns_threshold_expression >2sigma(I)
_cod_data_source_file os0077.cif
_cod_data_source_block Im
_cod_original_sg_symbol_H-M 'P 2~1~/c'
_cod_database_code 2103778

loop_
_symmetry_equiv_pos_as_xyz
'x, y, z'
'-x, y+1/2, -z+1/2'
'-x, -y, -z'
'x, -y-1/2, z-1/2'

loop_
_atom_site_label
_atom_site_fract_x
_atom_site_fract_y
_atom_site_fract_z
_atom_site_U_iso_or_equiv
_atom_site_adp_type
_atom_site_calc_flag
_atom_site_occupancy
_atom_site_type_symbol
S .09491(4) .19700(7) .077586(14) .03667(12) Uani d 1 S
O1 .20112(13) .3263(2) .05208(4) .0507(3) Uani d 1 O
O2 .06363(14) -.0592(2) .06416(5) .0508(3) Uani d 1 O
O3 -.16839(14) .4582(3) .14195(5) .0623(4) Uani d 1 O
C1 -.07059(17) .3738(3) .06458(6) .0394(3) Uani d 1 C
C2 -.17871(16) .3281(3) .10309(6) .0404(3) Uani d 1 C
C3 -.29138(15) .1303(3) .09240(6) .0382(3) Uani d 1 C
C4 -.39483(19) .1077(4) .12681(8) .0536(4) Uani d 1 C
C5 -.5018(2) -.0736(4) .11815(10) .0667(6) Uani d 1 C
C6 -.5066(2) -.2361(4) .07634(9) .0634(5) Uani d 1 C
C7 -.4049(2) -.2140(4) .04214(9) .0568(4) Uani d 1 C
C8 -.29814(17) -.0306(3) .05010(6) .0455(4) Uani d 1 C
C9 .14917(16) .2122(3) .14626(6) .0385(3) Uani d 1 C
C10 .2426(2) .4002(4) .16687(7) .0579(5) Uani d 1 C
C11 .2885(3) .4059(5) .22083(9) .0747(7) Uani d 1 C
C12 .2386(3) .2310(5) .25292(8) .0683(6) Uani d 1 C
C13 .1451(2) .0462(4) .23220(8) .0659(5) Uani d 1 C
C14 .0992(2) .0344(4) .17828(7) .0508(4) Uani d 1 C
H11 .343(3) .550(5) .2359(10) .093(8) Uiso d 1 H
H12 .261(3) .243(4) .2885(11) .081(7) Uiso d 1 H
H4 -.392(2) .230(4) .1531(9) .060(6) Uiso d 1 H
H5 -.561(3) -.080(4) .1462(9) .075(7) Uiso d 1 H
H6 -.588(3) -.365(5) .0705(11) .096(8) Uiso d 1 H
H7 -.406(2) -.328(4) .0155(10) .075(7) Uiso d 1 H
H8 -.228(2) -.012(4) .0230(7) .052(5) Uiso d 1 H
H10 .281(2) .516(5) .1430(9) .072(6) Uiso d 1 H
H1 -.1072(18) .336(3) .0299(7) .042(4) Uiso d 1 H
H2 -.043(2) .537(4) .0665(7) .047(5) Uiso d 1 H
H13 .100(2) -.076(4) .2576(9) .077(7) Uiso d 1 H
H14 .038(2) -.093(4) .1644(9) .066(6) Uiso d 1 H

loop_
_atom_site_aniso_label
_atom_site_aniso_U_11
_atom_site_aniso_U_22
_atom_site_aniso_U_33
_atom_site_aniso_U_12
_atom_site_aniso_U_13
_atom_site_aniso_U_23
S .04197(19) .03412(19) .03544(18) -.00811(14) .01074(13) -.00182(14)
O1 .0523(6) .0601(7) .0436(6) -.0142(6) .0202(5) .0010(5)
O2 .0610(7) .0355(6) .0562(7) -.0063(5) .0098(5) -.0095(5)
O3 .0640(7) .0734(9) .0508(7) -.0066(7) .0129(6) -.0252(7)
C1 .0463(7) .0350(7) .0368(7) -.0070(6) .0058(6) .0034(6)
C2 .0428(7) .0424(8) .0359(7) .0015(6) .0055(5) -.0011(6)
C3 .0357(6) .0409(7) .0388(7) .0018(6) .0073(5) .0052(6)
C4 .0523(9) .0591(11) .0540(10) .0042(8) .0225(7) .0032(9)
C5 .0501(9) .0741(14) .0823(14) -.0026(9) .0311(9) .0130(11)
C6 .0460(9) .0623(12) .0826(14) -.0144(9) .0123(9) .0074(10)
C7 .0479(9) .0576(11) .0648(11) -.0129(8) .0076(8) -.0078(9)
C8 .0414(7) .0503(9) .0456(8) -.0066(7) .0093(6) -.0030(7)
C9 .0405(7) .0386(7) .0369(7) -.0043(6) .0078(5) .0028(6)
C10 .0698(11) .0566(11) .0472(9) -.0259(9) .0084(8) -.0023(8)
C11 .0890(15) .0786(15) .0521(11) -.0305(13) -.0041(10) -.0099(11)
C12 .0821(14) .0811(15) .0385(9) -.0043(12) -.0017(9) .0036(9)
C13 .0805(13) .0710(13) .0455(9) -.0073(11) .0075(9) .0193(9)
C14 .0576(9) .0481(9) .0464(9) -.0101(8) .0069(7) .0096(7)

loop_
_atom_type_symbol
_atom_type_description
_atom_type_scat_dispersion_real
_atom_type_scat_dispersion_imag
_atom_type_scat_source
C C .0033 .0016 'International Tables Vol C Tables 4.2.6.8 and 6.1.1.4'
H H .0000 .0000 'International Tables Vol C Tables 4.2.6.8 and 6.1.1.4'
O O .0106 .0060 'International Tables Vol C Tables 4.2.6.8 and 6.1.1.4'
S S .1246 .1234 'International Tables Vol C Tables 4.2.6.8 and 6.1.1.4'

loop_
_geom_angle_atom_site_label_1
_geom_angle_atom_site_label_2
_geom_angle_atom_site_label_3
_geom_angle
_geom_angle_publ_flag
O1 S O2 118.66(7) y
O1 S C9 108.79(7) y
O2 S C9 107.57(7) y
O1 S C1 106.25(7) y
O2 S C1 109.10(7) y
C9 S C1 105.77(7) y
C2 C1 S 114.57(10) y
O3 C2 C3 122.26(14) y
O3 C2 C1 117.58(14) y
C3 C2 C1 120.16(13) y
C8 C3 C4 119.13(15) n
C8 C3 C2 122.84(13) n
C4 C3 C2 118.03(15) n
C5 C4 C3 119.82(19) n
C6 C5 C4 120.78(18) n
C5 C6 C7 119.60(18) n
C3 C8 C7 120.57(16) n
C6 C7 C8 120.08(19) n
C10 C9 C14 121.32(15) n
C10 C9 S 119.13(12) n
C14 C9 S 119.55(12) n
C9 C10 C11 118.71(18) n
C12 C11 C10 120.3(2) n
C13 C12 C11 120.61(18) n
C12 C13 C14 120.19(18) n
C9 C14 C13 118.86(17) n
C2 C1 H1 114.0(10) n
S C1 H1 104.0(10) n
C2 C1 H2 108.9(11) n
S C1 H2 106.0(12) n
H1 C1 H2 108.8(15) n
C5 C4 H4 123.7(13) n
C3 C4 H4 116.2(13) n
C6 C5 H5 127.1(14) n
C4 C5 H5 111.8(14) n
C5 C6 H6 118.9(15) n
C7 C6 H6 121.4(15) n
C6 C7 H7 119.0(14) n
C8 C7 H7 120.8(14) n
C3 C8 H8 121.0(11) n
C7 C8 H8 118.4(11) n
C9 C10 H10 119.4(13) n
C11 C10 H10 121.7(13) n
C12 C11 H11 120.3(15) n
C10 C11 H11 118.6(15) n
C13 C12 H12 118.6(15) n
C11 C12 H12 120.6(15) n
C12 C13 H13 119.5(13) n
C14 C13 H13 120.1(13) n
C9 C14 H14 121.3(14) n
C13 C14 H14 119.9(14) n

loop_
_geom_bond_atom_site_label_1
_geom_bond_atom_site_label_2
_geom_bond_distance
_geom_bond_publ_flag
S O1 1.4332(11) y
S O2 1.4343(12) y
S C9 1.7618(15) y
S C1 1.7848(17) y
O3 C2 1.2091(18) y
C1 C2 1.523(2) y
C2 C3 1.481(2) y
C3 C8 1.381(2) y
C3 C4 1.397(2) y
C4 C5 1.379(3) y
C5 C6 1.378(3) y
C6 C7 1.380(3) y
C7 C8 1.384(2) y
C9 C10 1.379(2) y
C9 C14 1.381(2) y
C10 C11 1.388(3) y
C11 C12 1.371(3) y
C12 C13 1.368(3) y
C13 C14 1.388(3) y
C1 H1 .928(18) n
C1 H2 .91(2) n
C4 H4 .94(2) n
C5 H5 .96(2) n
C6 H6 1.01(3) n
C7 H7 .92(2) n
C8 H8 1.021(18) n
C10 H10 .98(2) n
C11 H11 .97(3) n
C12 H12 .91(3) n
C13 H13 1.05(2) n
C14 H14 .92(2) n

loop_
_geom_torsion_atom_site_label_1
_geom_torsion_atom_site_label_2
_geom_torsion_atom_site_label_3
_geom_torsion_atom_site_label_4
_geom_torsion
_geom_torsion_publ_flag
O1 S C1 C2 -158.70(11) y
O2 S C1 C2 72.28(13) y
C9 S C1 C2 -43.17(13) y
S C1 C2 O3 89.85(17) y
S C1 C2 C3 -90.16(15) y
O3 C2 C3 C8 -175.47(17) y
C1 C2 C3 C8 4.5(2) n
O3 C2 C3 C4 4.6(2) n
C1 C2 C3 C4 -175.35(14) n
C8 C3 C4 C5 -.1(3) n
C2 C3 C4 C5 179.83(16) n
C3 C4 C5 C6 1.1(3) n
C4 C5 C6 C7 -1.3(3) n
C5 C6 C7 C8 .4(3) n
C4 C3 C8 C7 -.8(3) n
C2 C3 C8 C7 179.36(16) n
C6 C7 C8 C3 .6(3) n
O1 S C9 C10 22.43(16) n
O2 S C9 C10 152.16(15) n
C1 S C9 C10 -91.35(15) n
O1 S C9 C14 -156.69(14) n
O2 S C9 C14 -26.96(15) n
C1 S C9 C14 89.53(14) n
C14 C9 C10 C11 1.2(3) n
S C9 C10 C11 -177.94(18) n
C9 C10 C11 C12 -1.6(4) n
C10 C11 C12 C13 1.1(4) n
C11 C12 C13 C14 -.3(4) n
C10 C9 C14 C13 -.3(3) n
S C9 C14 C13 178.81(15) n
C12 C13 C14 C9 -.2(3) n

loop_
_cod_related_entry_id
_cod_related_entry_database
_cod_related_entry_code
1 ChemSpider 69399
